data_7236415
loop_
_publ_author_name
'Chandrasekhar, Pujari'
'Mukhopadhyay, Arindam'
'Savitha, Govardhan'
'Moorthy, Jarugu Narasimha'

_publ_section_title
;
 Orthogonal self-assembly of a trigonal triptycene triacid: signaling of
 exfoliation of porous 2D metal--organic layers by fluorescence and
 selective CO2 capture by the hydrogen-bonded MOF
;
_journal_issue 11
_journal_name_full 'Journal of Materials Chemistry A'
_journal_page_first 5402
_journal_paper_doi 10.1039/C6TA11110F
_journal_volume 5
_journal_year 2017
_chemical_formula_sum 'C24 H17 Cd N3 O6 S'
_chemical_formula_weight 587.86
_chemical_name_systematic 'Tripticene triacid'
_space_group_crystal_system monoclinic
_space_group_IT_number 15
_space_group_name_Hall '-I 2ya'
_space_group_name_H-M_alt 'I 1 2/a 1'
_atom_sites_solution_hydrogens geom
_atom_sites_solution_primary 'dual - dual-space method e.g. SHELXD'
_atom_sites_solution_secondary 'dual - dual-space method e.g. SHELXD'
_audit_creation_method SHELXL-2014/7
_audit_update_record
;
2016-09-27 deposited with the CCDC.
2017-02-24 downloaded from the CCDC.
;
_cell_angle_alpha 90
_cell_angle_beta 104.489(3)
_cell_angle_gamma 90
_cell_formula_units_Z 8
_cell_length_a 14.0040(14)
_cell_length_b 41.869(5)
_cell_length_c 17.1369(17)
_cell_measurement_reflns_used 150
_cell_measurement_temperature 100(2)
_cell_measurement_theta_max 20
_cell_measurement_theta_min 5
_cell_volume 9728.4(18)
_computing_cell_refinement 'Bruker SAINT'
_computing_data_collection 'Bruker APEX2'
_computing_data_reduction 'Bruker SAINT'
_computing_molecular_graphics 'Ortep for Windows (Farrugia, 2012)'
_computing_publication_material 'WinGX publication routines (Farrugia, 2012)'
_computing_structure_refinement 'SHELXL-2014/7 (Sheldrick, 2014)'
_computing_structure_solution 'SHELXT-2014 (Sheldrick, 2014)'
_diffrn_ambient_temperature 100(2)
_diffrn_measured_fraction_theta_full 0.996
_diffrn_measured_fraction_theta_max 0.996
_diffrn_measurement_device_type 'Bruker APEX-II CCD'
_diffrn_measurement_method '\f and \w scans'
_diffrn_radiation_type MoK\a
_diffrn_radiation_wavelength 0.71073
_diffrn_reflns_av_R_equivalents 0.0345
_diffrn_reflns_av_unetI/netI 0.0188
_diffrn_reflns_Laue_measured_fraction_full 0.996
_diffrn_reflns_Laue_measured_fraction_max 0.996
_diffrn_reflns_limit_h_max 12
_diffrn_reflns_limit_h_min -12
_diffrn_reflns_limit_k_max 37
_diffrn_reflns_limit_k_min -37
_diffrn_reflns_limit_l_max 15
_diffrn_reflns_limit_l_min -15
_diffrn_reflns_number 30948
_diffrn_reflns_point_group_measured_fraction_full 0.996
_diffrn_reflns_point_group_measured_fraction_max 0.996
_diffrn_reflns_theta_full 18.485
_diffrn_reflns_theta_max 18.485
_diffrn_reflns_theta_min 2.094
_diffrn_source 'sealed tube'
_exptl_absorpt_coefficient_mu 0.514
_exptl_absorpt_correction_type none
_exptl_crystal_colour colorless
_exptl_crystal_density_diffrn 0.803
_exptl_crystal_density_method 'not measured'
_exptl_crystal_description square
_exptl_crystal_F_000 2352
_exptl_crystal_size_max 0.2
_exptl_crystal_size_mid 0.2
_exptl_crystal_size_min 0.2
_refine_diff_density_max 1.092
_refine_diff_density_min -1.076
_refine_diff_density_rms 0.152
_refine_ls_extinction_coef 0.0012(7)
_refine_ls_extinction_expression Fc^*^=kFc[1+0.001xFc^2^\l^3^/sin(2\q)]^-1/4^
_refine_ls_extinction_method 'SHELXL-2014/7 (Sheldrick 2014'
_refine_ls_goodness_of_fit_ref 2.383
_refine_ls_hydrogen_treatment constr
_refine_ls_matrix_type full
_refine_ls_number_parameters 306
_refine_ls_number_reflns 3617
_refine_ls_number_restraints 0
_refine_ls_restrained_S_all 2.383
_refine_ls_R_factor_all 0.1801
_refine_ls_R_factor_gt 0.1699
_refine_ls_shift/su_max 0.000
_refine_ls_shift/su_mean 0.000
_refine_ls_structure_factor_coef Fsqd
_refine_ls_weighting_details 'w=1/[\s^2^(Fo^2^)+(0.2000P)^2^] where P=(Fo^2^+2Fc^2^)/3'
_refine_ls_weighting_scheme calc
_refine_ls_wR_factor_gt 0.4741
_refine_ls_wR_factor_ref 0.4914
_reflns_Friedel_coverage 0.000
_reflns_number_gt 2958
_reflns_number_total 3617
_reflns_threshold_expression 'I > 2\s(I)'
_cod_data_source_file c6ta11110f2.cif
_cod_data_source_block Cd_TPA_DMSO
_cod_original_sg_symbol_H-M 'I 2/a'
_cod_database_code 7236415
_shelx_shelxl_version_number 2014/7
_shelx_space_group_comment
;
The symmetry employed for this shelxl refinement is uniquely defined
by the following loop, which should always be used as a source of
symmetry information in preference to the above space-group names.
They are only intended as comments.
;

loop_
_space_group_symop_operation_xyz
'x, y, z'
'-x+1/2, y, -z'
'x+1/2, y+1/2, z+1/2'
'-x+1, y+1/2, -z+1/2'
'-x, -y, -z'
'x-1/2, -y, z'
'-x+1/2, -y+1/2, -z+1/2'
'x, -y+1/2, z+1/2'

loop_
_atom_site_label
_atom_site_type_symbol
_atom_site_fract_x
_atom_site_fract_y
_atom_site_fract_z
_atom_site_U_iso_or_equiv
_atom_site_adp_type
_atom_site_occupancy
_atom_site_site_symmetry_order
_atom_site_calc_flag
_atom_site_refinement_flags_posn
_atom_site_refinement_flags_adp
_atom_site_refinement_flags_occupancy
_atom_site_disorder_assembly
_atom_site_disorder_group
O1 O 0.7132(14) 0.3259(4) 0.0846(11) 0.198(8) Uani 1 1 d . . . . .
S1 S 0.1296(8) 0.5477(3) 0.7156(10) 0.384(8) Uani 1 1 d . . . . .
N1 N 0.4873(6) 0.40660(19) 0.3580(6) 0.057(2) Uani 1 1 d . . . . .
H1 H 0.5480 0.4031 0.3821 0.069 Uiso 1 1 calc R U . . .
C1 C 0.6406(18) 0.3330(4) 0.0739(14) 0.115(6) Uani 1 1 d . . . . .
O2 O 0.5844(16) 0.3280(4) -0.0024(12) 0.220(8) Uani 1 1 d . . . . .
N2 N 0.3469(7) 0.4063(2) 0.2637(5) 0.060(3) Uani 1 1 d . . . . .
C2 C 0.582(2) 0.3507(3) 0.1268(13) 0.113(5) Uani 1 1 d . . . . .
O3 O 0.3192(12) 0.7543(3) 0.5358(9) 0.170(6) Uani 1 1 d . . . . .
N3 N 0.3229(5) 0.5865(2) 0.5452(4) 0.051(2) Uani 1 1 d . . . . .
C3 C 0.4856(14) 0.3559(5) 0.1025(11) 0.138(7) Uani 1 1 d . . . . .
H3 H 0.4504 0.3489 0.0520 0.166 Uiso 1 1 calc R U . . .
C4 C 0.4380(12) 0.3717(4) 0.1521(10) 0.124(6) Uani 1 1 d . . . . .
H4 H 0.3708 0.3759 0.1345 0.149 Uiso 1 1 calc R U . . .
C5 C 0.4904(10) 0.3817(3) 0.2291(8) 0.072(3) Uani 1 1 d . . . . .
C6 C 0.5834(14) 0.3755(4) 0.2495(9) 0.113(5) Uani 1 1 d . . . . .
H6 H 0.6203 0.3820 0.2999 0.135 Uiso 1 1 calc R U . . .
C7 C 0.6325(11) 0.3586(4) 0.1971(13) 0.107(5) Uani 1 1 d . . . . .
H7 H 0.6992 0.3536 0.2140 0.129 Uiso 1 1 calc R U . . .
C8 C 0.4408(9) 0.3985(2) 0.2822(8) 0.057(3) Uani 1 1 d . . . . .
C9 C 0.3286(8) 0.4222(2) 0.3308(6) 0.051(3) Uani 1 1 d . . . . .
C10 C 0.4178(7) 0.4218(2) 0.3895(7) 0.046(3) Uani 1 1 d . . . . .
C11 C 0.4243(7) 0.4359(2) 0.4638(7) 0.049(3) Uani 1 1 d . . . . .
H11 H 0.4837 0.4367 0.5029 0.059 Uiso 1 1 calc R U . . .
C12 C 0.3405(7) 0.44853(19) 0.4772(5) 0.039(3) Uani 1 1 d . . . . .
C13 C 0.2499(6) 0.44888(19) 0.4176(6) 0.040(3) Uani 1 1 d . . . . .
C14 C 0.2420(7) 0.4351(2) 0.3438(6) 0.050(3) Uani 1 1 d . . . . .
H14 H 0.1826 0.4344 0.3047 0.060 Uiso 1 1 calc R U . . .
C15 C 0.3325(6) 0.4657(2) 0.5568(6) 0.044(3) Uani 1 1 d . . . . .
H15 H 0.3947 0.4661 0.5986 0.053 Uiso 1 1 calc R U . . .
C16 C 0.2941(6) 0.4982(2) 0.5293(5) 0.038(3) Uani 1 1 d . . . . .
C17 C 0.3418(6) 0.5271(2) 0.5579(5) 0.042(3) Uani 1 1 d . . . . .
H17 H 0.4028 0.5273 0.5951 0.051 Uiso 1 1 calc R U . . .
C18 C 0.2945(6) 0.5547(3) 0.5284(4) 0.039(3) Uani 1 1 d . . . . .
C19 C 0.2500 0.6044(4) 0.5000 0.045(4) Uani 1 2 d S T P . .
C20 C 0.2500 0.6372(5) 0.5000 0.059(4) Uani 1 2 d S T P . .
C21 C 0.3324(10) 0.6556(3) 0.5360(8) 0.094(4) Uani 1 1 d . . . . .
H21 H 0.3906 0.6451 0.5611 0.112 Uiso 1 1 calc R U . . .
C22 C 0.3318(11) 0.6884(5) 0.5362(9) 0.106(4) Uani 1 1 d . . . . .
H22 H 0.3887 0.6995 0.5617 0.128 Uiso 1 1 calc R U . . .
C23 C 0.2500 0.7048(5) 0.5000 0.093(7) Uani 1 2 d S T P . .
C24 C 0.2500 0.7394(11) 0.5000 0.139(13) Uani 1 2 d S T P . .
O4 O 0.2295(16) 0.5542(6) 0.741(2) 0.384(8) Uani 1 1 d . . . . .
C26 C 0.016(2) 0.5574(9) 0.725(3) 0.384(8) Uani 1 1 d . . . . .
H26A H 0.0168 0.5791 0.7430 0.575 Uiso 1 1 calc R U . . .
H26B H -0.0020 0.5434 0.7625 0.575 Uiso 1 1 calc R U . . .
H26C H -0.0300 0.5554 0.6730 0.575 Uiso 1 1 calc R U . . .
Cd1 Cd 0.8658(3) 0.30378(9) 0.1021(3) 0.091(2) Uani 0.353(11) 1 d . . P A 1
O5A O 0.8551(16) 0.2742(5) 0.2158(11) 0.091(2) Uani 0.353(11) 1 d . . P A 1
O6A O 1.0233(17) 0.2889(6) 0.1375(12) 0.091(2) Uani 0.353(11) 1 d . . P A 1
Cd2 Cd 0.8114(9) 0.30244(8) 0.0488(7) 0.246(6) Uani 0.647(11) 1 d . . P A 2
O5B O 0.755(2) 0.2595(5) 0.2023(15) 0.246(6) Uani 0.647(11) 1 d . . P A 2
O6B O 0.970(3) 0.3030(4) 0.1789(19) 0.246(6) Uani 0.647(11) 1 d . . P A 2
C25 C 0.140(2) 0.5149(9) 0.670(3) 0.384(8) Uani 1 1 d . . . . .
H25A H 0.0757 0.5062 0.6472 0.575 Uiso 1 1 calc R U . . .
H25B H 0.1726 0.5189 0.6279 0.575 Uiso 1 1 calc R U . . .
H25C H 0.1781 0.4999 0.7077 0.575 Uiso 1 1 calc R U . . .

loop_
_atom_site_aniso_label
_atom_site_aniso_U_11
_atom_site_aniso_U_22
_atom_site_aniso_U_33
_atom_site_aniso_U_23
_atom_site_aniso_U_13
_atom_site_aniso_U_12
O1 0.203(14) 0.220(17) 0.222(16) 0.012(11) 0.147(14) 0.102(13)
S1 0.193(7) 0.335(13) 0.570(18) -0.244(13) -0.005(11) 0.030(9)
N1 0.032(5) 0.062(6) 0.086(7) -0.020(5) 0.029(6) 0.009(4)
C1 0.149(16) 0.090(11) 0.153(17) -0.016(11) 0.124(16) 0.028(11)
O2 0.36(3) 0.148(12) 0.200(15) -0.056(11) 0.154(16) 0.025(13)
N2 0.055(7) 0.069(6) 0.063(6) -0.021(5) 0.025(5) -0.012(5)
C2 0.18(2) 0.071(9) 0.108(14) 0.013(9) 0.068(15) 0.002(11)
O3 0.238(17) 0.076(9) 0.212(14) -0.003(9) 0.087(13) -0.003(10)
N3 0.047(5) 0.043(7) 0.071(6) -0.002(5) 0.029(5) 0.005(5)
C3 0.088(13) 0.209(19) 0.138(14) -0.076(13) 0.068(12) 0.016(11)
C4 0.107(11) 0.157(14) 0.110(12) -0.057(11) 0.030(12) -0.003(10)
C5 0.046(8) 0.078(8) 0.098(11) -0.014(7) 0.031(8) -0.007(7)
C6 0.104(13) 0.152(14) 0.106(10) -0.027(9) 0.071(11) 0.023(10)
C7 0.072(9) 0.148(14) 0.115(13) 0.019(11) 0.048(11) 0.026(9)
C8 0.030(8) 0.067(7) 0.079(9) -0.028(6) 0.025(7) 0.003(6)
C9 0.052(9) 0.055(7) 0.057(7) -0.012(5) 0.032(8) 0.001(5)
C10 0.028(7) 0.056(7) 0.053(8) 0.003(6) 0.009(7) -0.004(5)
C11 0.023(7) 0.054(6) 0.063(8) 0.002(6) -0.002(5) -0.002(5)
C12 0.034(7) 0.037(6) 0.049(6) 0.009(5) 0.017(6) 0.002(5)
C13 0.032(7) 0.027(5) 0.064(7) 0.001(5) 0.020(6) -0.010(4)
C14 0.051(7) 0.047(6) 0.057(7) -0.010(5) 0.023(6) -0.012(5)
C15 0.023(5) 0.047(7) 0.067(7) -0.005(5) 0.016(5) 0.002(5)
C16 0.028(5) 0.048(7) 0.044(6) -0.004(4) 0.016(4) 0.007(4)
C17 0.018(5) 0.056(8) 0.056(6) 0.001(6) 0.017(4) -0.005(5)
C18 0.037(6) 0.041(8) 0.043(6) 0.001(4) 0.019(4) 0.010(5)
C19 0.051(11) 0.020(12) 0.072(10) 0.000 0.030(9) 0.000
C20 0.036(10) 0.069(17) 0.068(10) 0.000 0.006(7) 0.000
C21 0.123(12) 0.014(8) 0.153(12) 0.011(7) 0.052(9) 0.014(7)
C22 0.100(12) 0.099(15) 0.127(12) -0.009(10) 0.043(9) -0.010(10)
C23 0.17(3) 0.021(15) 0.112(16) 0.000 0.080(18) 0.000
C24 0.15(3) 0.17(5) 0.096(19) 0.000 0.039(19) 0.000
O4 0.193(7) 0.335(13) 0.570(18) -0.244(13) -0.005(11) 0.030(9)
C26 0.193(7) 0.335(13) 0.570(18) -0.244(13) -0.005(11) 0.030(9)
Cd1 0.108(4) 0.094(3) 0.070(4) 0.0068(17) 0.024(3) -0.0283(16)
O5A 0.108(4) 0.094(3) 0.070(4) 0.0068(17) 0.024(3) -0.0283(16)
O6A 0.108(4) 0.094(3) 0.070(4) 0.0068(17) 0.024(3) -0.0283(16)
Cd2 0.436(14) 0.105(3) 0.292(10) 0.004(2) 0.270(10) 0.008(3)
O5B 0.436(14) 0.105(3) 0.292(10) 0.004(2) 0.270(10) 0.008(3)
O6B 0.436(14) 0.105(3) 0.292(10) 0.004(2) 0.270(10) 0.008(3)
C25 0.193(7) 0.335(13) 0.570(18) -0.244(13) -0.005(11) 0.030(9)

loop_
_atom_type_symbol
_atom_type_description
_atom_type_scat_dispersion_real
_atom_type_scat_dispersion_imag
_atom_type_scat_source
C C 0.0033 0.0016 'International Tables Vol C Tables 4.2.6.8 and 6.1.1.4'
N N 0.0061 0.0033 'International Tables Vol C Tables 4.2.6.8 and 6.1.1.4'
O O 0.0106 0.0060 'International Tables Vol C Tables 4.2.6.8 and 6.1.1.4'
Cd Cd -0.8075 1.2024 'International Tables Vol C Tables 4.2.6.8 and 6.1.1.4'
S S 0.1246 0.1234 'International Tables Vol C Tables 4.2.6.8 and 6.1.1.4'
H H 0.0000 0.0000 'International Tables Vol C Tables 4.2.6.8 and 6.1.1.4'

loop_
_geom_angle_atom_site_label_1
_geom_angle_atom_site_label_2
_geom_angle_atom_site_label_3
_geom_angle
_geom_angle_site_symmetry_1
_geom_angle_site_symmetry_3
C1 O1 Cd2 148(2) . .
C1 O1 Cd1 172.4(19) . .
C1 O1 Cd2 92.8(17) . 2_655
Cd2 O1 Cd2 55.6(8) . 2_655
O4 S1 C25 96.6(15) . .
O4 S1 C26 145.5(17) . .
C25 S1 C26 117.1(18) . .
C8 N1 C10 106.0(8) . .
C8 N1 H1 127.0 . .
C10 N1 H1 127.0 . .
O1 C1 O2 115.7(18) . .
O1 C1 C2 133(3) . .
O2 C1 C2 112(2) . .
O1 C1 Cd2 64.7(13) . 2_655
O2 C1 Cd2 51.2(9) . 2_655
C2 C1 Cd2 163(2) . 2_655
C1 O2 Cd2 98.7(14) . 2_655
C1 O2 Cd1 125.8(14) . 2_655
C8 N2 C9 107.2(8) . .
C7 C2 C3 122.3(17) . .
C7 C2 C1 115(2) . .
C3 C2 C1 123(2) . .
C24 O3 Cd2 121(3) . 3_455
C24 O3 Cd1 143(2) . 3_455
C19 N3 C18 106.0(8) . .
C2 C3 C4 119.8(16) . .
C2 C3 H3 120.1 . .
C4 C3 H3 120.1 . .
C3 C4 C5 120.3(15) . .
C3 C4 H4 119.9 . .
C5 C4 H4 119.9 . .
C6 C5 C4 116.8(14) . .
C6 C5 C8 122.3(12) . .
C4 C5 C8 120.8(13) . .
C5 C6 C7 122.4(15) . .
C5 C6 H6 118.8 . .
C7 C6 H6 118.8 . .
C2 C7 C6 118.3(14) . .
C2 C7 H7 120.9 . .
C6 C7 H7 120.9 . .
N2 C8 N1 112.6(9) . .
N2 C8 C5 125.0(12) . .
N1 C8 C5 122.4(11) . .
C10 C9 C14 123.2(9) . .
C10 C9 N2 105.6(9) . .
C14 C9 N2 131.1(10) . .
N1 C10 C11 131.7(10) . .
N1 C10 C9 108.5(9) . .
C11 C10 C9 119.9(9) . .
C12 C11 C10 117.5(8) . .
C12 C11 H11 121.3 . .
C10 C11 H11 121.3 . .
C11 C12 C13 122.5(8) . .
C11 C12 C15 125.3(9) . .
C13 C12 C15 112.1(8) . .
C14 C13 C12 120.8(8) . .
C14 C13 C15 125.1(9) . 2_556
C12 C13 C15 114.1(9) . 2_556
C13 C14 C9 116.0(9) . .
C13 C14 H14 122.0 . .
C9 C14 H14 122.0 . .
C16 C15 C13 106.0(6) . 2_556
C16 C15 C12 104.0(7) . .
C13 C15 C12 105.3(7) 2_556 .
C16 C15 H15 113.6 . .
C13 C15 H15 113.6 2_556 .
C12 C15 H15 113.6 . .
C16 C16 C17 120.8(5) 2_556 .
C16 C16 C15 114.5(5) 2_556 .
C17 C16 C15 124.7(7) . .
C18 C17 C16 117.1(8) . .
C18 C17 H17 121.5 . .
C16 C17 H17 121.5 . .
C17 C18 C18 122.1(5) . 2_556
C17 C18 N3 130.1(8) . .
C18 C18 N3 107.8(4) 2_556 .
N3 C19 N3 112.3(13) 2_556 .
N3 C19 C20 123.9(6) 2_556 .
N3 C19 C20 123.9(6) . .
C19 C20 C21 123.4(8) . 2_556
C19 C20 C21 123.4(8) . .
C21 C20 C21 113.2(17) 2_556 .
C22 C21 C20 123.2(14) . .
C22 C21 H21 118.4 . .
C20 C21 H21 118.4 . .
C23 C22 C21 120.8(15) . .
C23 C22 H22 119.6 . .
C21 C22 H22 119.6 . .
C22 C23 C22 119(2) 2_556 .
C22 C23 C24 120.6(10) 2_556 .
C22 C23 C24 120.6(10) . .
O3 C24 O3 117(4) 2_556 .
O3 C24 C23 122(2) 2_556 .
O3 C24 C23 122(2) . .
S1 C26 H26A 109.5 . .
S1 C26 H26B 109.5 . .
H26A C26 H26B 109.5 . .
S1 C26 H26C 109.5 . .
H26A C26 H26C 109.5 . .
H26B C26 H26C 109.5 . .
O6A Cd1 O2 81.9(8) . 2_655
O6A Cd1 O1 169.3(8) . .
O2 Cd1 O1 100.2(7) 2_655 .
O6A Cd1 O5A 83.7(8) . .
O2 Cd1 O5A 165.6(9) 2_655 .
O1 Cd1 O5A 94.1(7) . .
O6A Cd1 O3 91.2(7) . 3_544
O2 Cd1 O3 97.5(6) 2_655 3_544
O1 Cd1 O3 98.9(7) . 3_544
O5A Cd1 O3 82.5(6) . 3_544
O1 Cd2 O3 127.4(8) . 3_544
O1 Cd2 Cd2 75.0(8) . 2_655
O3 Cd2 Cd2 88.2(7) 3_544 2_655
O1 Cd2 O2 118.7(8) . 2_655
O3 Cd2 O2 113.4(7) 3_544 2_655
Cd2 Cd2 O2 101.9(7) 2_655 2_655
O1 Cd2 O1 98.6(8) . 2_655
O3 Cd2 O1 107.2(7) 3_544 2_655
Cd2 Cd2 O1 49.4(5) 2_655 2_655
O2 Cd2 O1 52.6(6) 2_655 2_655
O1 Cd2 C1 110.3(7) . 2_655
O3 Cd2 C1 110.8(6) 3_544 2_655
Cd2 Cd2 C1 71.8(7) 2_655 2_655
O2 Cd2 C1 30.1(7) 2_655 2_655
O1 Cd2 C1 22.5(5) 2_655 2_655
O1 Cd2 O6B 103.8(9) . .
O3 Cd2 O6B 92.4(7) 3_544 .
Cd2 Cd2 O6B 178.9(5) 2_655 .
O2 Cd2 O6B 78.7(9) 2_655 .
O1 Cd2 O6B 131.2(7) 2_655 .
C1 Cd2 O6B 108.8(8) 2_655 .
O1 Cd2 O5B 72.6(6) . .
O3 Cd2 O5B 66.1(5) 3_544 .
Cd2 Cd2 O5B 108.3(6) 2_655 .
O2 Cd2 O5B 149.7(10) 2_655 .
O1 Cd2 O5B 157.6(8) 2_655 .
C1 Cd2 O5B 176.8(5) 2_655 .
O6B Cd2 O5B 71.1(8) . .
S1 C25 H25A 109.5 . .
S1 C25 H25B 109.5 . .
H25A C25 H25B 109.5 . .
S1 C25 H25C 109.5 . .
H25A C25 H25C 109.5 . .
H25B C25 H25C 109.5 . .

loop_
_geom_bond_atom_site_label_1
_geom_bond_atom_site_label_2
_geom_bond_distance
_geom_bond_site_symmetry_2
O1 C1 1.03(2) .
O1 Cd2 1.911(16) .
O1 Cd1 2.279(18) .
O1 Cd2 2.43(2) 2_655
S1 O4 1.39(2) .
S1 C25 1.60(3) .
S1 C26 1.68(3) .
N1 C8 1.342(12) .
N1 C10 1.380(12) .
N1 H1 0.8600 .
C1 O2 1.36(2) .
C1 C2 1.56(2) .
C1 Cd2 2.687(17) 2_655
O2 Cd2 2.119(17) 2_655
O2 Cd1 2.242(15) 2_655
N2 C8 1.315(12) .
N2 C9 1.407(12) .
C2 C7 1.280(18) .
C2 C3 1.32(2) .
O3 C24 1.186(19) .
O3 Cd2 2.034(15) 3_455
O3 Cd1 2.374(15) 3_455
N3 C19 1.345(10) .
N3 C18 1.398(12) .
C3 C4 1.37(2) .
C3 H3 0.9300 .
C4 C5 1.403(17) .
C4 H4 0.9300 .
C5 C6 1.289(17) .
C5 C8 1.457(16) .
C6 C7 1.44(2) .
C6 H6 0.9300 .
C7 H7 0.9300 .
C9 C10 1.394(12) .
C9 C14 1.395(13) .
C10 C11 1.386(13) .
C11 C12 1.359(13) .
C11 H11 0.9300 .
C12 C13 1.416(11) .
C12 C15 1.570(13) .
C13 C14 1.369(12) .
C13 C15 1.507(12) 2_556
C14 H14 0.9300 .
C15 C16 1.493(12) .
C15 C13 1.507(12) 2_556
C15 H15 0.9800 .
C16 C16 1.382(16) 2_556
C16 C17 1.411(12) .
C17 C18 1.366(12) .
C17 H17 0.9300 .
C18 C18 1.377(15) 2_556
C19 N3 1.344(10) 2_556
C19 C20 1.37(2) .
C20 C21 1.396(15) 2_556
C20 C21 1.396(15) .
C21 C22 1.37(2) .
C21 H21 0.9300 .
C22 C23 1.346(16) .
C22 H22 0.9300 .
C23 C22 1.346(16) 2_556
C23 C24 1.45(4) .
C24 O3 1.186(19) 2_556
C26 H26A 0.9600 .
C26 H26B 0.9600 .
C26 H26C 0.9600 .
Cd1 O6A 2.22(2) .
Cd1 O2 2.242(15) 2_655
Cd1 O5A 2.35(2) .
Cd1 O3 2.374(15) 3_544
Cd2 O3 2.034(15) 3_544
Cd2 Cd2 2.08(3) 2_655
Cd2 O2 2.119(17) 2_655
Cd2 O1 2.43(2) 2_655
Cd2 C1 2.687(17) 2_655
Cd2 O6B 2.73(4) .
Cd2 O5B 3.44(2) .
C25 H25A 0.9600 .
C25 H25B 0.9600 .
C25 H25C 0.9600 .
